data_4309872
loop_
_publ_author_name
'P. Chandrasekaran'
'Joel T. Mague'
'Maravanji S. Balakrishna'

_publ_section_title
;
Cyclodiphosphazanes with Hemilabile Ponytails: Synthesis, Transition
Metal Chemistry (Ru(II), Rh(I), Pd(II), Pt(II)), and Crystal and Molecular
Structures of Mononuclear (Pd(II), Rh(I)) and Bi- and Tetranuclear
Rhodium(I) Complexes
;
_journal_name_full 'Inorganic Chemistry'
_journal_page_first 7925
_journal_page_last 7932
_journal_paper_doi 10.1021/ic0509478
_journal_volume 44
_journal_year 2005
_chemical_formula_moiety 'C30 H44 Cl N2 O4 P2 Rh'
_chemical_formula_sum 'C30 H44 Cl N2 O4 P2 Rh'
_chemical_formula_weight 696.97
_chemical_name_systematic
; 
 Chloro(cycloocta-1,5-diene)(\h^1^-1,3-di(tert-butyl)-
2,4-bis(2-methoxyphenoxy)-[1,3,2,4]diazadiphosphetidine
rhodium(I) 
;
_space_group_IT_number 14
_symmetry_cell_setting monoclinic
_symmetry_space_group_name_Hall '-P 2ybc'
_symmetry_space_group_name_H-M 'P 1 21/c 1'
_atom_sites_solution_hydrogens geom
_atom_sites_solution_primary direct
_atom_sites_solution_secondary difmap
_audit_creation_method SHELXL-97
_cell_angle_alpha 90.00
_cell_angle_beta 115.86(1)
_cell_angle_gamma 90.00
_cell_formula_units_Z 4
_cell_length_a 10.796(1)
_cell_length_b 28.138(2)
_cell_length_c 11.649(5)
_cell_measurement_reflns_used 5880
_cell_measurement_temperature 100(2)
_cell_measurement_theta_max 28.304
_cell_measurement_theta_min 2.267
_cell_volume 3184.4(14)
_computing_cell_refinement 'Bruker SMART (Bruker-AXS, 2000)'
_computing_data_collection 'Bruker SMART (Bruker-AXS, 2000)'
_computing_data_reduction 'Bruker SAINT+ (Bruker-AXS, 2004)'
_computing_molecular_graphics 'Bruker SHELXTL (Bruker-AXS, 2000a)'
_computing_publication_material 'Bruker SHELXTL (Bruker-AXS, 2000a)'
_computing_structure_refinement 'SHELXL-97 (Sheldrick, 1997)'
_computing_structure_solution 'SHELXS-97 (Sheldrick, 1997)'
_diffrn_ambient_temperature 100(2)
_diffrn_measured_fraction_theta_full 0.929
_diffrn_measured_fraction_theta_max 0.929
_diffrn_measurement_device_type 'Bruker-AXS SMART APEX CCD area detector'
_diffrn_measurement_method 'phi and omega scans'
_diffrn_radiation_monochromator graphite
_diffrn_radiation_source 'fine-focus sealed tube'
_diffrn_radiation_type MoK\a
_diffrn_radiation_wavelength 0.71073
_diffrn_reflns_av_R_equivalents 0.0000
_diffrn_reflns_av_sigmaI/netI 0.0952
_diffrn_reflns_limit_h_max 14
_diffrn_reflns_limit_h_min -14
_diffrn_reflns_limit_k_max 37
_diffrn_reflns_limit_k_min -37
_diffrn_reflns_limit_l_max 15
_diffrn_reflns_limit_l_min -15
_diffrn_reflns_number 47078
_diffrn_reflns_theta_full 28.31
_diffrn_reflns_theta_max 28.31
_diffrn_reflns_theta_min 1.45
_exptl_absorpt_coefficient_mu 0.757
_exptl_absorpt_correction_T_max 0.9580
_exptl_absorpt_correction_T_min 0.8077
_exptl_absorpt_correction_type multi-scan
_exptl_absorpt_process_details 'SADABS (Sheldrick, 2002)'
_exptl_crystal_colour Yellow
_exptl_crystal_density_diffrn 1.454
_exptl_crystal_density_method 'not measured'
_exptl_crystal_description Block
_exptl_crystal_F_000 1448
_exptl_crystal_size_max 0.177
_exptl_crystal_size_mid 0.159
_exptl_crystal_size_min 0.125
_refine_diff_density_max 2.601
_refine_diff_density_min -0.691
_refine_diff_density_rms 0.114
_refine_ls_extinction_method none
_refine_ls_goodness_of_fit_ref 0.901
_refine_ls_hydrogen_treatment constr
_refine_ls_matrix_type full
_refine_ls_number_parameters 371
_refine_ls_number_reflns 47176
_refine_ls_number_restraints 0
_refine_ls_restrained_S_all 0.901
_refine_ls_R_factor_all 0.0741
_refine_ls_R_factor_gt 0.0484
_refine_ls_shift/su_max 0.001
_refine_ls_shift/su_mean 0.000
_refine_ls_structure_factor_coef Fsqd
_refine_ls_weighting_details 'calc w=1/[\s^2^(Fo^2^)+(0.0369P)^2^] where P=(Fo^2^+2Fc^2^)/3'
_refine_ls_weighting_scheme calc
_refine_ls_wR_factor_gt 0.0994
_refine_ls_wR_factor_ref 0.1068
_reflns_number_gt 32605
_reflns_number_total 47176
_reflns_threshold_expression >2sigma(I)
_cod_data_source_file ic0509478si20050611_094042.cif
_cod_data_source_block msb170
_cod_depositor_comments
;
The following automatic conversions were performed:
'_symmetry_cell_setting' value 'Monoclinic' changed to 'monoclinic'
according to '/home/saulius/struct/CIF-dictionaries/cif_core.dic'
dictionary named 'cif_core.dic' version 2.4.1 from 2010-06-29.

Automatic conversion script
Id: cif_fix_enum 1527 2010-12-29 10:47:43Z saulius 
;
_cod_original_cell_volume 3184.(1)
_cod_database_code 4309872

loop_
_symmetry_equiv_pos_as_xyz
'x, y, z'
'-x, y+1/2, -z+1/2'
'-x, -y, -z'
'x, -y-1/2, z-1/2'

loop_
_atom_site_label
_atom_site_type_symbol
_atom_site_fract_x
_atom_site_fract_y
_atom_site_fract_z
_atom_site_U_iso_or_equiv
_atom_site_adp_type
_atom_site_occupancy
_atom_site_symmetry_multiplicity
_atom_site_calc_flag
_atom_site_refinement_flags
_atom_site_disorder_assembly
_atom_site_disorder_group
Rh Rh 0.175492(14) 0.081330(5) 0.360069(14) 0.01326(4) Uani 1 1 d . . .
Cl Cl 0.37923(4) 0.112675(16) 0.36199(5) 0.02177(11) Uani 1 1 d . . .
P1 P 0.24101(5) 0.112744(15) 0.55495(5) 0.01318(10) Uani 1 1 d . . .
P2 P 0.47772(5) 0.146996(16) 0.69294(5) 0.01474(11) Uani 1 1 d . . .
O1 O 0.11443(11) 0.11047(4) 0.59397(11) 0.0150(3) Uani 1 1 d . . .
O2 O -0.13477(12) 0.13263(4) 0.55256(12) 0.0211(3) Uani 1 1 d . . .
O3 O 0.49151(12) 0.16902(4) 0.83063(11) 0.0173(3) Uani 1 1 d . . .
O4 O 0.55831(13) 0.15059(4) 1.06835(13) 0.0270(3) Uani 1 1 d . . .
N1 N 0.38869(14) 0.09498(4) 0.67876(13) 0.0133(3) Uani 1 1 d . . .
N2 N 0.31640(13) 0.16613(5) 0.59205(14) 0.0136(3) Uani 1 1 d . . .
C1 C 0.44645(17) 0.04661(6) 0.72073(18) 0.0167(4) Uani 1 1 d . . .
C2 C 0.34077(19) 0.01734(6) 0.74497(19) 0.0274(5) Uani 1 1 d . . .
H2A H 0.3177 0.0338 0.8073 0.041 Uiso 1 1 calc R . .
H2B H 0.3795 -0.0140 0.7783 0.041 Uiso 1 1 calc R . .
H2C H 0.2574 0.0135 0.6649 0.041 Uiso 1 1 calc R . .
C3 C 0.57617(18) 0.05237(6) 0.84520(17) 0.0254(5) Uani 1 1 d . . .
H3A H 0.6441 0.0710 0.8297 0.038 Uiso 1 1 calc R . .
H3B H 0.6144 0.0210 0.8783 0.038 Uiso 1 1 calc R . .
H3C H 0.5534 0.0689 0.9077 0.038 Uiso 1 1 calc R . .
C4 C 0.47878(19) 0.02230(6) 0.62084(18) 0.0267(5) Uani 1 1 d . . .
H4A H 0.3945 0.0197 0.5409 0.040 Uiso 1 1 calc R . .
H4B H 0.5154 -0.0095 0.6506 0.040 Uiso 1 1 calc R . .
H4C H 0.5473 0.0410 0.6064 0.040 Uiso 1 1 calc R . .
C5 C 0.27272(18) 0.21405(6) 0.53691(17) 0.0169(4) Uani 1 1 d . . .
C6 C 0.13915(19) 0.20990(6) 0.41562(18) 0.0266(5) Uani 1 1 d . . .
H6A H 0.1549 0.1909 0.3527 0.040 Uiso 1 1 calc R . .
H6B H 0.1073 0.2417 0.3809 0.040 Uiso 1 1 calc R . .
H6C H 0.0692 0.1944 0.4351 0.040 Uiso 1 1 calc R . .
C7 C 0.38392(19) 0.23546(6) 0.50557(18) 0.0263(5) Uani 1 1 d . . .
H7A H 0.4687 0.2395 0.5844 0.039 Uiso 1 1 calc R . .
H7B H 0.3531 0.2664 0.4645 0.039 Uiso 1 1 calc R . .
H7C H 0.4016 0.2142 0.4477 0.039 Uiso 1 1 calc R . .
C8 C 0.2511(2) 0.24449(6) 0.63550(18) 0.0272(5) Uani 1 1 d . . .
H8A H 0.1799 0.2300 0.6550 0.041 Uiso 1 1 calc R . .
H8B H 0.2221 0.2765 0.6011 0.041 Uiso 1 1 calc R . .
H8C H 0.3375 0.2465 0.7136 0.041 Uiso 1 1 calc R . .
C9 C 0.09885(17) 0.12818(5) 0.69847(18) 0.0138(4) Uani 1 1 d . . .
C10 C -0.03708(18) 0.13877(6) 0.67488(18) 0.0155(4) Uani 1 1 d . . .
C11 C -0.06366(19) 0.15383(6) 0.77540(18) 0.0194(4) Uani 1 1 d . . .
H11 H -0.1551 0.1614 0.7609 0.023 Uiso 1 1 calc R . .
C12 C 0.04339(19) 0.15784(6) 0.89728(19) 0.0198(4) Uani 1 1 d . . .
H12 H 0.0247 0.1681 0.9658 0.024 Uiso 1 1 calc R . .
C13 C 0.17580(19) 0.14709(6) 0.91924(18) 0.0196(4) Uani 1 1 d . . .
H13 H 0.2483 0.1499 1.0028 0.024 Uiso 1 1 calc R . .
C14 C 0.20407(18) 0.13204(6) 0.81947(18) 0.0162(4) Uani 1 1 d . . .
H14 H 0.2957 0.1244 0.8348 0.019 Uiso 1 1 calc R . .
C15 C -0.27486(18) 0.13388(7) 0.53348(19) 0.0302(5) Uani 1 1 d . . .
H15A H -0.2854 0.1138 0.5974 0.045 Uiso 1 1 calc R . .
H15B H -0.3347 0.1220 0.4479 0.045 Uiso 1 1 calc R . .
H15C H -0.3004 0.1667 0.5421 0.045 Uiso 1 1 calc R . .
C16 C 0.61185(18) 0.18917(6) 0.91863(18) 0.0165(4) Uani 1 1 d . . .
C17 C 0.64612(19) 0.18016(6) 1.04673(19) 0.0193(4) Uani 1 1 d . . .
C18 C 0.7628(2) 0.20126(7) 1.13963(19) 0.0270(5) Uani 1 1 d . . .
H18 H 0.7873 0.1955 1.2273 0.032 Uiso 1 1 calc R . .
C19 C 0.8440(2) 0.23080(7) 1.1048(2) 0.0312(5) Uani 1 1 d . . .
H19 H 0.9241 0.2451 1.1689 0.037 Uiso 1 1 calc R . .
C20 C 0.80945(19) 0.23949(6) 0.9789(2) 0.0271(5) Uani 1 1 d . . .
H20 H 0.8655 0.2596 0.9558 0.033 Uiso 1 1 calc R . .
C21 C 0.69272(18) 0.21890(6) 0.88523(18) 0.0205(4) Uani 1 1 d . . .
H21 H 0.6681 0.2252 0.7978 0.025 Uiso 1 1 calc R . .
C22 C 0.5794(2) 0.14543(8) 1.1974(2) 0.0397(6) Uani 1 1 d . . .
H22A H 0.6711 0.1321 1.2485 0.060 Uiso 1 1 calc R . .
H22B H 0.5095 0.1240 1.2008 0.060 Uiso 1 1 calc R . .
H22C H 0.5721 0.1766 1.2316 0.060 Uiso 1 1 calc R . .
C23 C 0.04254(17) 0.03189(6) 0.38529(18) 0.0179(4) Uani 1 1 d . . .
H23 H 0.0541 0.0298 0.4751 0.021 Uiso 1 1 calc R . .
C24 C 0.0524(2) -0.01561(6) 0.32900(19) 0.0263(5) Uani 1 1 d . . .
H24A H -0.0324 -0.0340 0.3111 0.032 Uiso 1 1 calc R . .
H24B H 0.1309 -0.0335 0.3934 0.032 Uiso 1 1 calc R . .
C25 C 0.0708(2) -0.01245(7) 0.2077(2) 0.0328(5) Uani 1 1 d . . .
H25A H 0.1212 -0.0409 0.2011 0.039 Uiso 1 1 calc R . .
H25B H -0.0209 -0.0125 0.1336 0.039 Uiso 1 1 calc R . .
C26 C 0.14834(19) 0.03146(6) 0.20151(18) 0.0237(5) Uani 1 1 d . . .
H26 H 0.2354 0.0245 0.1940 0.028 Uiso 1 1 calc R . .
C27 C 0.09037(18) 0.07356(7) 0.15045(17) 0.0217(4) Uani 1 1 d . . .
H27 H 0.1427 0.0917 0.1120 0.026 Uiso 1 1 calc R . .
C28 C -0.06064(19) 0.08652(8) 0.09510(19) 0.0323(5) Uani 1 1 d . . .
H28A H -0.1084 0.0726 0.0087 0.039 Uiso 1 1 calc R . .
H28B H -0.0698 0.1215 0.0863 0.039 Uiso 1 1 calc R . .
C29 C -0.13055(18) 0.06947(7) 0.17568(18) 0.0237(5) Uani 1 1 d . . .
H29A H -0.1631 0.0365 0.1510 0.028 Uiso 1 1 calc R . .
H29B H -0.2121 0.0896 0.1579 0.028 Uiso 1 1 calc R . .
C30 C -0.03573(17) 0.07096(6) 0.31786(17) 0.0168(4) Uani 1 1 d . . .
H30 H -0.0694 0.0916 0.3683 0.020 Uiso 1 1 calc R . .

loop_
_atom_site_aniso_label
_atom_site_aniso_U_11
_atom_site_aniso_U_22
_atom_site_aniso_U_33
_atom_site_aniso_U_23
_atom_site_aniso_U_13
_atom_site_aniso_U_12
Rh 0.00962(7) 0.01690(7) 0.01377(8) -0.00130(6) 0.00557(6) -0.00141(6)
Cl 0.0145(2) 0.0309(3) 0.0239(3) -0.0041(2) 0.0120(2) -0.00579(19)
P1 0.0090(2) 0.0163(2) 0.0142(3) -0.00058(19) 0.0050(2) -0.00071(18)
P2 0.0102(2) 0.0198(3) 0.0135(3) -0.00156(19) 0.0046(2) -0.00221(19)
O1 0.0105(6) 0.0227(7) 0.0138(8) -0.0025(5) 0.0073(6) -0.0012(5)
O2 0.0102(7) 0.0351(8) 0.0188(9) 0.0026(6) 0.0072(6) 0.0033(6)
O3 0.0108(6) 0.0274(7) 0.0127(8) -0.0061(5) 0.0041(6) -0.0052(5)
O4 0.0284(8) 0.0373(8) 0.0194(9) 0.0038(6) 0.0143(7) 0.0019(6)
N1 0.0088(7) 0.0145(8) 0.0147(9) 0.0030(6) 0.0035(7) 0.0015(6)
N2 0.0092(8) 0.0135(7) 0.0149(10) -0.0007(6) 0.0023(7) -0.0011(6)
C1 0.0140(10) 0.0173(9) 0.0178(12) 0.0007(8) 0.0061(9) 0.0025(7)
C2 0.0247(11) 0.0205(10) 0.0369(15) 0.0095(9) 0.0133(11) 0.0043(8)
C3 0.0223(11) 0.0291(11) 0.0183(13) 0.0030(9) 0.0028(10) 0.0078(9)
C4 0.0281(12) 0.0245(11) 0.0253(14) -0.0018(9) 0.0096(10) 0.0078(9)
C5 0.0173(10) 0.0182(10) 0.0128(12) 0.0016(7) 0.0043(9) 0.0004(7)
C6 0.0243(11) 0.0212(10) 0.0231(13) 0.0015(8) 0.0000(10) 0.0061(8)
C7 0.0278(12) 0.0254(11) 0.0258(14) 0.0067(9) 0.0118(10) -0.0028(9)
C8 0.0385(13) 0.0176(10) 0.0256(14) 0.0021(8) 0.0141(11) 0.0045(9)
C9 0.0157(10) 0.0120(9) 0.0177(12) -0.0008(7) 0.0109(9) -0.0020(7)
C10 0.0144(10) 0.0156(9) 0.0162(12) 0.0037(7) 0.0066(9) 0.0001(7)
C11 0.0181(10) 0.0184(10) 0.0272(14) 0.0024(8) 0.0151(10) 0.0029(8)
C12 0.0281(11) 0.0178(10) 0.0213(13) -0.0031(8) 0.0181(10) -0.0024(8)
C13 0.0204(11) 0.0222(10) 0.0161(12) -0.0034(8) 0.0077(9) -0.0051(8)
C14 0.0148(10) 0.0159(9) 0.0202(12) -0.0019(8) 0.0099(9) -0.0013(7)
C15 0.0116(10) 0.0546(14) 0.0232(14) 0.0073(10) 0.0067(10) 0.0031(9)
C16 0.0127(10) 0.0176(9) 0.0164(12) -0.0036(8) 0.0037(9) 0.0017(7)
C17 0.0182(10) 0.0228(10) 0.0173(13) -0.0013(8) 0.0081(9) 0.0066(8)
C18 0.0281(12) 0.0354(12) 0.0114(12) -0.0033(9) 0.0029(10) 0.0098(9)
C19 0.0155(11) 0.0304(12) 0.0355(16) -0.0108(10) -0.0002(11) -0.0029(9)
C20 0.0191(11) 0.0248(11) 0.0328(15) -0.0033(9) 0.0070(11) -0.0048(8)
C21 0.0182(11) 0.0229(10) 0.0179(13) -0.0004(8) 0.0055(10) -0.0010(8)
C22 0.0447(15) 0.0565(15) 0.0271(16) 0.0137(11) 0.0243(13) 0.0174(12)
C23 0.0153(10) 0.0238(10) 0.0181(12) -0.0051(8) 0.0105(9) -0.0076(8)
C24 0.0302(12) 0.0200(10) 0.0311(14) -0.0042(9) 0.0155(11) -0.0059(9)
C25 0.0368(13) 0.0306(12) 0.0378(16) -0.0129(10) 0.0227(12) -0.0060(10)
C26 0.0249(11) 0.0288(11) 0.0270(13) -0.0123(9) 0.0202(10) -0.0068(9)
C27 0.0139(10) 0.0439(13) 0.0075(11) 0.0003(8) 0.0049(9) -0.0011(9)
C28 0.0192(11) 0.0508(14) 0.0236(14) 0.0041(10) 0.0062(10) 0.0014(10)
C29 0.0132(10) 0.0343(12) 0.0208(13) -0.0024(8) 0.0047(9) 0.0005(8)
C30 0.0096(9) 0.0260(11) 0.0179(12) -0.0077(8) 0.0087(9) -0.0052(7)

loop_
_atom_type_symbol
_atom_type_description
_atom_type_scat_dispersion_real
_atom_type_scat_dispersion_imag
_atom_type_scat_source
C C 0.0033 0.0016 'International Tables Vol C Tables 4.2.6.8 and 6.1.1.4'
H H 0.0000 0.0000 'International Tables Vol C Tables 4.2.6.8 and 6.1.1.4'
N N 0.0061 0.0033 'International Tables Vol C Tables 4.2.6.8 and 6.1.1.4'
O O 0.0106 0.0060 'International Tables Vol C Tables 4.2.6.8 and 6.1.1.4'
P P 0.1023 0.0942 'International Tables Vol C Tables 4.2.6.8 and 6.1.1.4'
Cl Cl 0.1484 0.1585 'International Tables Vol C Tables 4.2.6.8 and 6.1.1.4'
Rh Rh -1.1178 0.9187 'International Tables Vol C Tables 4.2.6.8 and 6.1.1.4'

loop_
_geom_angle_atom_site_label_1
_geom_angle_atom_site_label_2
_geom_angle_atom_site_label_3
_geom_angle
_geom_angle_site_symmetry_1
_geom_angle_site_symmetry_3
_geom_angle_publ_flag
C23 Rh C30 38.54(6) . . ?
C23 Rh C27 96.21(7) . . ?
C30 Rh C27 81.05(7) . . ?
C23 Rh C26 81.32(7) . . ?
C30 Rh C26 88.96(7) . . ?
C27 Rh C26 35.35(6) . . ?
C23 Rh P1 92.99(5) . . ?
C30 Rh P1 96.93(5) . . ?
C27 Rh P1 162.03(5) . . ?
C26 Rh P1 162.44(5) . . ?
C23 Rh Cl 158.88(5) . . ?
C30 Rh Cl 162.05(5) . . ?
C27 Rh Cl 89.09(5) . . ?
C26 Rh Cl 91.62(5) . . ?
P1 Rh Cl 87.82(2) . . ?
O1 P1 N2 109.77(7) . . ?
O1 P1 N1 110.24(7) . . ?
N2 P1 N1 82.75(7) . . ?
O1 P1 Rh 109.65(5) . . ?
N2 P1 Rh 121.21(6) . . ?
N1 P1 Rh 120.65(5) . . ?
O3 P2 N2 100.46(7) . . ?
O3 P2 N1 102.76(7) . . ?
N2 P2 N1 80.95(6) . . ?
C9 O1 P1 132.09(11) . . ?
C10 O2 C15 116.26(14) . . ?
C16 O3 P2 121.95(11) . . ?
C17 O4 C22 116.88(16) . . ?
C1 N1 P1 130.84(11) . . ?
C1 N1 P2 127.63(11) . . ?
P1 N1 P2 96.30(7) . . ?
C5 N2 P1 132.78(12) . . ?
C5 N2 P2 128.47(11) . . ?
P1 N2 P2 97.47(7) . . ?
N1 C1 C4 111.36(15) . . ?
N1 C1 C3 107.16(14) . . ?
C4 C1 C3 110.79(15) . . ?
N1 C1 C2 108.28(13) . . ?
C4 C1 C2 109.79(15) . . ?
C3 C1 C2 109.37(16) . . ?
N2 C5 C6 109.08(14) . . ?
N2 C5 C7 109.22(14) . . ?
C6 C5 C7 109.56(16) . . ?
N2 C5 C8 107.97(14) . . ?
C6 C5 C8 110.32(15) . . ?
C7 C5 C8 110.66(15) . . ?
C14 C9 O1 124.31(15) . . ?
C14 C9 C10 120.67(17) . . ?
O1 C9 C10 114.83(16) . . ?
O2 C10 C11 124.73(16) . . ?
O2 C10 C9 116.36(16) . . ?
C11 C10 C9 118.90(17) . . ?
C10 C11 C12 120.05(17) . . ?
C13 C12 C11 120.48(17) . . ?
C12 C13 C14 120.14(18) . . ?
C9 C14 C13 119.76(17) . . ?
O3 C16 C21 123.10(17) . . ?
O3 C16 C17 116.42(16) . . ?
C21 C16 C17 120.39(17) . . ?
O4 C17 C18 125.79(18) . . ?
O4 C17 C16 115.26(17) . . ?
C18 C17 C16 118.95(18) . . ?
C17 C18 C19 120.1(2) . . ?
C20 C19 C18 120.50(19) . . ?
C19 C20 C21 119.91(19) . . ?
C16 C21 C20 120.11(19) . . ?
C30 C23 C24 126.14(17) . . ?
C30 C23 Rh 71.63(10) . . ?
C24 C23 Rh 109.99(12) . . ?
C23 C24 C25 114.55(15) . . ?
C26 C25 C24 113.17(15) . . ?
C27 C26 C25 125.33(18) . . ?
C27 C26 Rh 71.45(11) . . ?
C25 C26 Rh 110.48(12) . . ?
C26 C27 C28 127.24(18) . . ?
C26 C27 Rh 73.20(11) . . ?
C28 C27 Rh 107.35(12) . . ?
C27 C28 C29 113.25(16) . . ?
C28 C29 C30 112.65(15) . . ?
C23 C30 C29 122.96(16) . . ?
C23 C30 Rh 69.83(9) . . ?
C29 C30 Rh 113.50(11) . . ?

loop_
_geom_bond_atom_site_label_1
_geom_bond_atom_site_label_2
_geom_bond_distance
_geom_bond_site_symmetry_2
_geom_bond_publ_flag
Rh C23 2.1093(16) . ?
Rh C30 2.1327(16) . ?
Rh C27 2.213(2) . ?
Rh C26 2.2347(18) . ?
Rh P1 2.2439(9) . ?
Rh Cl 2.3607(5) . ?
P1 O1 1.6185(12) . ?
P1 N2 1.6729(13) . ?
P1 N1 1.6929(15) . ?
P2 O3 1.6645(14) . ?
P2 N2 1.7084(14) . ?
P2 N1 1.7190(13) . ?
O1 C9 1.3919(19) . ?
O2 C10 1.364(2) . ?
O2 C15 1.4299(19) . ?
O3 C16 1.378(2) . ?
O4 C17 1.365(2) . ?
O4 C22 1.426(2) . ?
N1 C1 1.488(2) . ?
N2 C5 1.480(2) . ?
C1 C4 1.516(2) . ?
C1 C3 1.523(2) . ?
C1 C2 1.530(2) . ?
C5 C6 1.521(2) . ?
C5 C7 1.523(2) . ?
C5 C8 1.530(2) . ?
C9 C14 1.376(2) . ?
C9 C10 1.402(2) . ?
C10 C11 1.388(2) . ?
C11 C12 1.390(2) . ?
C12 C13 1.372(2) . ?
C13 C14 1.390(2) . ?
C16 C21 1.382(2) . ?
C16 C17 1.395(2) . ?
C17 C18 1.386(2) . ?
C18 C19 1.391(3) . ?
C19 C20 1.369(3) . ?
C20 C21 1.384(2) . ?
C23 C30 1.400(2) . ?
C23 C24 1.513(2) . ?
C24 C25 1.514(2) . ?
C25 C26 1.511(2) . ?
C26 C27 1.351(2) . ?
C27 C28 1.513(2) . ?
C28 C29 1.516(3) . ?
C29 C30 1.521(2) . ?
